data_4312741
loop_
_publ_author_name
'St\'ephane Cordier'
'Fakhili Gulo'
'Thierry Roisnel'
'R\'egis Gautier'
'Boris le Guennic'
'Jean Fran\,cois Halet'
'Christiane Perrin'

_publ_contact_author_address
;
LCSIM UMR 6511 CNRS - Universit\'e de Rennes 1, Institut de Chimie
de Rennes, B\^at. 10A, Campus de Beaulieu, Avenue du G\'en\'eral Leclerc,
35042 Rennes, France
;
_publ_contact_author_email stephane.cordier@univ-rennes1.fr
_publ_contact_author_fax 33299635704
_publ_contact_author_name 'Cordier, Stephane'
_publ_contact_author_phone 33223236253
_publ_section_title
;
 A Novel Layered Niobium Oxychloride Compound Based on Nb2 Pairs and Nb6
 Octahedral Clusters: Synthesis and Crystal and Electronic Structures of
 Nb10Cl16O7
;
_journal_name_full 'Inorganic Chemistry'
_journal_page_first 8320
_journal_page_last 8327
_journal_paper_doi 10.1021/ic0350990
_journal_volume 42
_journal_year 2003
_chemical_formula_moiety 'Cl16 Nb10 O7'
_chemical_formula_sum 'Cl16 Nb10 O7'
_chemical_formula_weight 1608.3
_space_group_IT_number 2
_symmetry_cell_setting triclinic
_symmetry_space_group_name_Hall '-P 1'
_symmetry_space_group_name_H-M 'P -1'
_audit_conform_dict_location ftp://ftp.iucr.org/pub/cif_core.dic
_audit_conform_dict_name cif_core.dic
_audit_conform_dict_version 2.2
_audit_creation_date 2003-04-29
_audit_creation_method 'WinGX routine CIF_UPDATE'
_cell_angle_alpha 77.8032(3)
_cell_angle_beta 81.7310(3)
_cell_angle_gamma 79.5241(3)
_cell_formula_units_Z 1
_cell_length_a 6.5140(3)
_cell_length_b 8.9728(5)
_cell_length_c 11.3463(6)
_cell_measurement_reflns_used 5203
_cell_measurement_temperature 293(2)
_cell_measurement_theta_max 27.485
_cell_measurement_theta_min 2.91
_cell_volume 633.56(6)
_computing_cell_refinement 'Dirax/lsq (Duisenberg & Schreurs, 1989-2000)'
_computing_data_collection 'Collect (Nonius BV, 1997-2000)'
_computing_data_reduction 'EvalCCD (Duisenberg & Schreurs 1990-2000)'
_computing_molecular_graphics 'Ortep-3 for Windows (Farrugia, 1997)'
_computing_publication_material 'WinGX publication routines (Farrugia, 1999)'
_computing_structure_refinement 'SHELXL-97 (Sheldrick, 1997)'
_computing_structure_solution 'SHELXS-97 (Sheldrick, 1990)'
_diffrn_measured_fraction_theta_full 0.988
_diffrn_measured_fraction_theta_max 0.988
_diffrn_measurement_device '95mm CCD camera on \k-goniostat'
_diffrn_measurement_device_type KappaCCD
_diffrn_measurement_method CCD
_diffrn_radiation_probe x-ray
_diffrn_radiation_type MoK\a
_diffrn_radiation_wavelength 0.71069
_diffrn_reflns_av_R_equivalents 0.0641
_diffrn_reflns_limit_h_max 8
_diffrn_reflns_limit_h_min -7
_diffrn_reflns_limit_k_max 11
_diffrn_reflns_limit_k_min -11
_diffrn_reflns_limit_l_max 14
_diffrn_reflns_limit_l_min -14
_diffrn_reflns_number 8029
_diffrn_reflns_theta_full 27.52
_diffrn_reflns_theta_max 27.52
_diffrn_reflns_theta_min 2.7
_exptl_absorpt_coefficient_mu 6.057
_exptl_absorpt_correction_T_max 0.8246
_exptl_absorpt_correction_T_min 0.4526
_exptl_absorpt_correction_type sphere
_exptl_absorpt_process_details
;
[Sheldrick, G.M. (2002).SADABS version 2.03.Bruker AXS Inc., Madison,
Wisconsin, USA]
;
_exptl_crystal_colour black
_exptl_crystal_density_diffrn 4.215
_exptl_crystal_density_method 'not measured'
_exptl_crystal_description plate
_exptl_crystal_F_000 738
_exptl_crystal_size_max 0.12
_exptl_crystal_size_mid 0.025
_exptl_crystal_size_min 0.02
_refine_diff_density_max 1.526
_refine_diff_density_min -1.458
_refine_ls_extinction_method none
_refine_ls_goodness_of_fit_ref 1.03
_refine_ls_hydrogen_treatment mixed
_refine_ls_matrix_type full
_refine_ls_number_parameters 123
_refine_ls_number_reflns 2882
_refine_ls_number_restraints 2
_refine_ls_restrained_S_all 1.029
_refine_ls_R_factor_gt 0.0479
_refine_ls_shift/su_max 0.006
_refine_ls_structure_factor_coef Fsqd
_refine_ls_weighting_details 'calc w=1/[\s^2^(Fo^2^)+(0.0215P)^2^+5.0757P] where P=(Fo^2^+2Fc^2^)/3'
_refine_ls_weighting_scheme calc
_refine_ls_wR_factor_ref 0.094
_reflns_number_gt 1672
_reflns_number_total 2882
_reflns_threshold_expression >2sigma(I)
_cod_data_source_file ic0350990si20030917_110046.cif
_cod_data_source_block pub
_cod_database_code 4312741

loop_
_symmetry_equiv_pos_as_xyz
'x, y, z'
'-x, -y, -z'

loop_
_atom_site_label
_atom_site_type_symbol
_atom_site_fract_x
_atom_site_fract_y
_atom_site_fract_z
_atom_site_U_iso_or_equiv
_atom_site_adp_type
_atom_site_occupancy
_atom_site_calc_flag
_atom_site_refinement_flags
_atom_site_disorder_group
_atom_site_disorder_assembly
Nb1 Nb 0.1944(3) 0.05172(6) 0.11081(4) 0.00596(17) Uani 0.698(6) d P . .
Nb2 Nb 0.7253(3) 0.05172(6) 0.11081(4) 0.00596(17) Uani 0.698(6) d P . .
Nb3 Nb -0.0267(2) 0.21116(18) 0.89619(13) 0.00596(17) Uani 0.698(6) d P . .
Nb5 Nb 0.7234(3) 0.3272(2) 0.62914(16) 0.0063(2) Uani 0.698(6) d PD . .
Nb4 Nb 0.2988(3) 0.3279(2) 0.62882(15) 0.0063(2) Uani 0.698(6) d PD . .
Cl1 Cl 0.5987(14) -0.1371(6) 0.7496(8) 0.0083(4) Uani 0.698(6) d P . .
Cl2 Cl 0.1001(13) -0.1428(6) 0.7486(8) 0.0083(4) Uani 0.698(6) d P . .
Cl4 Cl 0.3420(14) -0.3293(13) 0.9906(9) 0.0083(4) Uani 0.698(6) d P . .
Cl3 Cl 0.1723(14) 1.3270(19) 0.0093(8) 0.0083(4) Uani 0.698(6) d P . .
Cl5 Cl 0.4454(16) 0.4621(12) 0.7462(8) 0.0120(8) Uani 0.698(6) d PD . .
Cl6 Cl -0.0524(17) 0.4634(13) 0.7371(9) 0.0120(8) Uani 0.698(6) d P . .
Cl7 Cl 0.5745(11) 0.1712(6) 0.5274(7) 0.0120(8) Uani 0.698(6) d P . .
Cl8 Cl 1.0681(10) 0.2049(6) 0.5280(6) 0.0120(8) Uani 0.698(6) d P . .
O2 O 0.240(2) 0.167(2) 0.783(2) 0.0087(15) Uani 0.698(6) d P . .
O1 O 0.784(3) 0.166(3) 0.784(2) 0.0087(15) Uani 0.698(6) d P . .
O3 O 0.5 0 1 0.0087(15) Uani 0.698(6) d SP . .
O4 O 0.7160(17) 0.5011(13) 0.5002(10) 0.0118(18) Uiso 0.698(6) d P . .
NB22 Nb 0.2238(8) 0.05172(6) 0.11081(4) 0.00596(17) Uani 0.3 d P . .
NB21 Nb -0.3072(7) 0.05172(6) 0.11081(4) 0.00596(17) Uani 0.3 d P . .
Nb23 Nb 0.5266(5) 0.7884(4) 0.1042(3) 0.00596(17) Uani 0.3 d P . .
Nb25 Nb -0.2218(7) 0.6734(6) 0.3700(4) 0.0063(2) Uani 0.3 d PD . .
Nb24 Nb 0.2018(7) 0.6713(6) 0.3715(4) 0.0063(2) Uani 0.3 d PD . .
Cl21 Cl -0.086(3) 1.1166(15) 0.258(2) 0.0083(4) Uani 0.3 d P . .
Cl22 Cl 0.410(3) 1.1113(15) 0.259(2) 0.0083(4) Uani 0.3 d P . .
CL24 Cl 0.845(3) -0.327(5) 0.9780(18) 0.0083(4) Uani 0.3 d P . .
CL23 Cl -0.323(3) 1.320(3) 0.019(2) 0.0083(4) Uani 0.3 d P . .
Cl25 Cl 0.046(4) 0.520(3) 0.272(2) 0.0120(8) Uani 0.3 d PD . .
Cl26 Cl 0.549(4) 0.517(3) 0.2663(18) 0.0120(8) Uani 0.3 d P . .
Cl27 Cl -0.071(3) 0.8338(16) 0.4674(16) 0.0120(8) Uani 0.3 d P . .
Cl28 Cl -0.571(3) 0.7923(17) 0.4778(17) 0.0120(8) Uani 0.3 d P . .
O22 O 0.251(7) 0.849(6) 0.210(5) 0.0087(15) Uani 0.3 d P . .
O21 O -0.285(6) 0.846(6) 0.210(5) 0.0087(15) Uani 0.3 d P . .
O23 O 0 1 0 0.0087(15) Uani 0.3 d SP . .
O24 O -0.218(4) 0.505(3) 0.500(2) 0.0118(18) Uiso 0.3 d P . .

loop_
_atom_site_aniso_label
_atom_site_aniso_U_11
_atom_site_aniso_U_22
_atom_site_aniso_U_33
_atom_site_aniso_U_23
_atom_site_aniso_U_13
_atom_site_aniso_U_12
Nb1 0.0057(4) 0.0064(2) 0.0052(2) 0.00101(15) -0.00124(16) -0.00151(17)
Nb2 0.0057(4) 0.0064(2) 0.0052(2) 0.00101(15) -0.00124(16) -0.00151(17)
Nb3 0.0057(4) 0.0064(2) 0.0052(2) 0.00101(15) -0.00124(16) -0.00151(17)
Nb5 0.0037(7) 0.0086(3) 0.0057(3) 0.0034(2) -0.0001(6) -0.0040(6)
Nb4 0.0037(7) 0.0086(3) 0.0057(3) 0.0034(2) -0.0001(6) -0.0040(6)
Cl1 0.0075(9) 0.0078(9) 0.0082(11) 0.0010(11) -0.0015(5) -0.0003(10)
Cl2 0.0075(9) 0.0078(9) 0.0082(11) 0.0010(11) -0.0015(5) -0.0003(10)
Cl4 0.0075(9) 0.0078(9) 0.0082(11) 0.0010(11) -0.0015(5) -0.0003(10)
Cl3 0.0075(9) 0.0078(9) 0.0082(11) 0.0010(11) -0.0015(5) -0.0003(10)
Cl5 0.0099(5) 0.007(2) 0.0171(9) 0.0060(14) -0.0026(6) -0.0038(11)
Cl6 0.0099(5) 0.007(2) 0.0171(9) 0.0060(14) -0.0026(6) -0.0038(11)
Cl7 0.0099(5) 0.007(2) 0.0171(9) 0.0060(14) -0.0026(6) -0.0038(11)
Cl8 0.0099(5) 0.007(2) 0.0171(9) 0.0060(14) -0.0026(6) -0.0038(11)
O2 0.013(5) 0.006(3) 0.006(2) 0.0032(19) -0.001(3) -0.002(3)
O1 0.013(5) 0.006(3) 0.006(2) 0.0032(19) -0.001(3) -0.002(3)
O3 0.013(5) 0.006(3) 0.006(2) 0.0032(19) -0.001(3) -0.002(3)
NB22 0.0057(4) 0.0064(2) 0.0052(2) 0.00101(15) -0.00124(16) -0.00151(17)
NB21 0.0057(4) 0.0064(2) 0.0052(2) 0.00101(15) -0.00124(16) -0.00151(17)
Nb23 0.0057(4) 0.0064(2) 0.0052(2) 0.00101(15) -0.00124(16) -0.00151(17)
Nb25 0.0037(7) 0.0086(3) 0.0057(3) 0.0034(2) -0.0001(6) -0.0040(6)
Nb24 0.0037(7) 0.0086(3) 0.0057(3) 0.0034(2) -0.0001(6) -0.0040(6)
Cl21 0.0075(9) 0.0078(9) 0.0082(11) 0.0010(11) -0.0015(5) -0.0003(10)
Cl22 0.0075(9) 0.0078(9) 0.0082(11) 0.0010(11) -0.0015(5) -0.0003(10)
CL24 0.0075(9) 0.0078(9) 0.0082(11) 0.0010(11) -0.0015(5) -0.0003(10)
CL23 0.0075(9) 0.0078(9) 0.0082(11) 0.0010(11) -0.0015(5) -0.0003(10)
Cl25 0.0099(5) 0.007(2) 0.0171(9) 0.0060(14) -0.0026(6) -0.0038(11)
Cl26 0.0099(5) 0.007(2) 0.0171(9) 0.0060(14) -0.0026(6) -0.0038(11)
Cl27 0.0099(5) 0.007(2) 0.0171(9) 0.0060(14) -0.0026(6) -0.0038(11)
Cl28 0.0099(5) 0.007(2) 0.0171(9) 0.0060(14) -0.0026(6) -0.0038(11)
O22 0.013(5) 0.006(3) 0.006(2) 0.0032(19) -0.001(3) -0.002(3)
O21 0.013(5) 0.006(3) 0.006(2) 0.0032(19) -0.001(3) -0.002(3)
O23 0.013(5) 0.006(3) 0.006(2) 0.0032(19) -0.001(3) -0.002(3)

loop_
_atom_type_symbol
_atom_type_description
_atom_type_scat_dispersion_real
_atom_type_scat_dispersion_imag
_atom_type_scat_source
Cl Cl 0.1484 0.1585 'International Tables Vol C Tables 4.2.6.8 and 6.1.1.4'
Nb Nb -2.0727 0.6215 'International Tables Vol C Tables 4.2.6.8 and 6.1.1.4'
O O 0.0106 0.006 'International Tables Vol C Tables 4.2.6.8 and 6.1.1.4'

loop_
_geom_angle_atom_site_label_1
_geom_angle_atom_site_label_2
_geom_angle_atom_site_label_3
_geom_angle
_geom_angle_site_symmetry_1
_geom_angle_site_symmetry_3
_geom_angle_publ_flag
O22 Nb1 O1 7.2(16) 1_545 2_656 ?
O22 Nb1 O23 97.9(14) 1_545 1_545 ?
O1 Nb1 O23 92.4(5) 2_656 1_545 ?
O22 Nb1 O3 88.6(15) 1_545 1_554 ?
O1 Nb1 O3 94.0(6) 2_656 1_554 ?
O23 Nb1 O3 98.33(2) 1_545 1_554 ?
O22 Nb1 Cl21 89.0(16) 1_545 1_545 ?
O1 Nb1 Cl21 84.7(7) 2_656 1_545 ?
O23 Nb1 Cl21 93.8(4) 1_545 1_545 ?
O3 Nb1 Cl21 167.8(4) 1_554 1_545 ?
O22 Nb1 CL24 166.9(16) 1_545 2_656 ?
O1 Nb1 CL24 169.2(8) 2_656 2_656 ?
O23 Nb1 CL24 94.8(5) 1_545 2_656 ?
O3 Nb1 CL24 92.9(4) 1_554 2_656 ?
Cl21 Nb1 CL24 86.8(5) 1_545 2_656 ?
O22 Nb1 Cl2 94.3(16) 1_545 2_556 ?
O1 Nb1 Cl2 90.0(7) 2_656 2_556 ?
O23 Nb1 Cl2 93.38(19) 1_545 2_556 ?
O3 Nb1 Cl2 167.43(18) 1_554 2_556 ?
Cl21 Nb1 Cl2 5.3(5) 1_545 2_556 ?
CL24 Nb1 Cl2 81.5(4) 2_656 2_556 ?
O22 Nb1 Cl3 167.9(14) 1_545 1_545 ?
O1 Nb1 Cl3 172.1(7) 2_656 1_545 ?
O23 Nb1 Cl3 94.2(2) 1_545 1_545 ?
O3 Nb1 Cl3 89.21(18) 1_554 1_545 ?
Cl21 Nb1 Cl3 90.6(4) 1_545 1_545 ?
CL24 Nb1 Cl3 3.8(5) 2_656 1_545 ?
Cl2 Nb1 Cl3 85.4(2) 2_556 1_545 ?
O22 Nb1 Cl1 85.7(14) 1_545 2_656 ?
O1 Nb1 Cl1 90.7(6) 2_656 2_656 ?
O23 Nb1 Cl1 174.09(19) 1_545 2_656 ?
O3 Nb1 Cl1 86.4(2) 1_554 2_656 ?
Cl21 Nb1 Cl1 81.5(5) 1_545 2_656 ?
CL24 Nb1 Cl1 81.4(5) 2_656 2_656 ?
Cl2 Nb1 Cl1 81.6(3) 2_556 2_656 ?
Cl3 Nb1 Cl1 82.3(3) 1_545 2_656 ?
O22 Nb1 Cl22 80.4(15) 1_545 1_545 ?
O1 Nb1 Cl22 85.6(6) 2_656 1_545 ?
O23 Nb1 Cl22 175.7(5) 1_545 1_545 ?
O3 Nb1 Cl22 85.7(5) 1_554 1_545 ?
Cl21 Nb1 Cl22 82.1(7) 1_545 1_545 ?
CL24 Nb1 Cl22 86.6(6) 2_656 1_545 ?
Cl2 Nb1 Cl22 82.8(6) 2_556 1_545 ?
Cl3 Nb1 Cl22 87.5(4) 1_545 1_545 ?
Cl1 Nb1 Cl22 5.3(4) 2_656 1_545 ?
O22 Nb1 Nb3 52.4(13) 1_545 2_556 ?
O1 Nb1 Nb3 46.8(5) 2_656 2_556 ?
O23 Nb1 Nb3 45.64(4) 1_545 2_556 ?
O3 Nb1 Nb3 98.63(4) 1_554 2_556 ?
Cl21 Nb1 Nb3 89.4(4) 1_545 2_556 ?
CL24 Nb1 Nb3 139.9(5) 2_656 2_556 ?
Cl2 Nb1 Nb3 92.82(17) 2_556 2_556 ?
Cl3 Nb1 Nb3 139.7(2) 1_545 2_556 ?
Cl1 Nb1 Nb3 137.32(13) 2_656 2_556 ?
Cl22 Nb1 Nb3 132.3(3) 1_545 2_556 ?
O22 Nb1 Nb2 95.2(17) 1_545 2_655 ?
O1 Nb1 Nb2 94.9(7) 2_656 2_655 ?
O23 Nb1 Nb2 47.33(4) 1_545 2_655 ?
O3 Nb1 Nb2 51.00(4) 1_554 2_655 ?
Cl21 Nb1 Nb2 141.2(4) 1_545 2_655 ?
CL24 Nb1 Nb2 95.9(4) 2_656 2_655 ?
Cl2 Nb1 Nb2 140.49(19) 2_556 2_655 ?
Cl3 Nb1 Nb2 92.73(19) 1_545 2_655 ?
Cl1 Nb1 Nb2 137.3(2) 2_656 2_655 ?
Cl22 Nb1 Nb2 136.6(5) 1_545 2_655 ?
Nb3 Nb1 Nb2 64.04(4) 2_556 2_655 ?
NB21 Nb2 O21 82.9(11) 1_655 1_645 ?
NB21 Nb2 O2 91.1(4) 1_655 2_656 ?
O21 Nb2 O2 8.2(14) 1_645 2_656 ?
NB21 Nb2 O23 137.34(4) 1_655 1_645 ?
O21 Nb2 O23 98.3(15) 1_645 1_645 ?
O2 Nb2 O23 92.5(6) 2_656 1_645 ?
NB21 Nb2 O3 39.03(3) 1_655 1_554 ?
O21 Nb2 O3 87.4(12) 1_645 1_554 ?
O2 Nb2 O3 93.9(5) 2_656 1_554 ?
O23 Nb2 O3 98.32(2) 1_645 1_554 ?
NB21 Nb2 CL23 89.3(5) 1_655 1_645 ?
O21 Nb2 CL23 168.0(17) 1_645 1_645 ?
O2 Nb2 CL23 170.7(9) 2_656 1_645 ?
O23 Nb2 CL23 93.6(7) 1_645 1_645 ?
O3 Nb2 CL23 92.3(4) 1_554 1_645 ?
NB21 Nb2 Cl21 130.4(6) 1_655 1_645 ?
O21 Nb2 Cl21 90.4(14) 1_645 1_645 ?
O2 Nb2 Cl21 84.9(6) 2_656 1_645 ?
O23 Nb2 Cl21 92.3(6) 1_645 1_645 ?
O3 Nb2 Cl21 169.4(6) 1_554 1_645 ?
CL23 Nb2 Cl21 87.7(5) 1_645 1_645 ?
NB21 Nb2 Cl2 128.5(2) 1_655 2_656 ?
O21 Nb2 Cl2 95.4(14) 1_645 2_656 ?
O2 Nb2 Cl2 90.2(6) 2_656 2_656 ?
O23 Nb2 Cl2 94.0(2) 1_645 2_656 ?
O3 Nb2 Cl2 166.9(2) 1_554 2_656 ?
CL23 Nb2 Cl2 82.3(4) 1_645 2_656 ?
Cl21 Nb2 Cl2 5.6(4) 1_645 2_656 ?
NB21 Nb2 Cl4 86.5(2) 1_655 2_656 ?
O21 Nb2 Cl4 167.0(14) 1_645 2_656 ?
O2 Nb2 Cl4 171.9(7) 2_656 2_656 ?
O23 Nb2 Cl4 94.6(3) 1_645 2_656 ?
O3 Nb2 Cl4 89.17(17) 1_554 2_656 ?
CL23 Nb2 Cl4 3.1(5) 1_645 2_656 ?
Cl21 Nb2 Cl4 90.7(4) 1_645 2_656 ?
Cl2 Nb2 Cl4 85.3(2) 2_656 2_656 ?
NB21 Nb2 Cl22 47.1(4) 1_655 1_545 ?
O21 Nb2 Cl22 80.1(15) 1_645 1_545 ?
O2 Nb2 Cl22 85.5(6) 2_656 1_545 ?
O23 Nb2 Cl22 175.3(4) 1_645 1_545 ?
O3 Nb2 Cl22 86.1(4) 1_554 1_545 ?
CL23 Nb2 Cl22 87.9(7) 1_645 1_545 ?
Cl21 Nb2 Cl22 83.3(7) 1_645 1_545 ?
Cl2 Nb2 Cl22 81.8(5) 2_656 1_545 ?
Cl4 Nb2 Cl22 87.2(4) 2_656 1_545 ?
NB21 Nb2 Cl1 46.91(18) 1_655 2_656 ?
O21 Nb2 Cl1 85.3(15) 1_645 2_656 ?
O2 Nb2 Cl1 90.7(6) 2_656 2_656 ?
O23 Nb2 Cl1 174.58(16) 1_645 2_656 ?
O3 Nb2 Cl1 85.84(19) 1_554 2_656 ?
CL23 Nb2 Cl1 82.7(7) 1_645 2_656 ?
Cl21 Nb2 Cl1 83.7(6) 1_645 2_656 ?
Cl2 Nb2 Cl1 81.6(3) 2_656 2_656 ?
Cl4 Nb2 Cl1 82.0(3) 2_656 2_656 ?
Cl22 Nb2 Cl1 5.2(4) 1_545 2_656 ?
NB21 Nb2 Nb3 123.11(4) 1_655 2_656 ?
O21 Nb2 Nb3 52.8(14) 1_645 2_656 ?
O2 Nb2 Nb3 46.7(6) 2_656 2_656 ?
O23 Nb2 Nb3 45.74(4) 1_645 2_656 ?
O3 Nb2 Nb3 98.57(3) 1_554 2_656 ?
CL23 Nb2 Nb3 138.9(6) 1_645 2_656 ?
Cl21 Nb2 Nb3 88.3(4) 1_645 2_656 ?
Cl2 Nb2 Nb3 93.27(17) 2_656 2_656 ?
Cl4 Nb2 Nb3 140.2(3) 2_656 2_656 ?
Cl22 Nb2 Nb3 132.1(3) 1_545 2_656 ?
Cl1 Nb2 Nb3 137.29(13) 2_656 2_656 ?
O23 Nb3 O2 95.6(6) 1_546 . ?
O23 Nb3 O1 95.2(6) 1_546 1_455 ?
O2 Nb3 O1 93.7(8) . 1_455 ?
O23 Nb3 O22 91.3(13) 1_546 2_566 ?
O2 Nb3 O22 98.1(15) . 2_566 ?
O1 Nb3 O22 5.7(16) 1_455 2_566 ?
O23 Nb3 O21 91.7(12) 1_546 2_566 ?
O2 Nb3 O21 6.3(15) . 2_566 ?
O1 Nb3 O21 99.0(14) 1_455 2_566 ?
O22 Nb3 O21 103.3(17) 2_566 2_566 ?
O23 Nb3 CL23 95.4(7) 1_546 1_546 ?
O2 Nb3 CL23 167.3(9) . 1_546 ?
O1 Nb3 CL23 91.6(8) 1_455 1_546 ?
O22 Nb3 CL23 87.9(15) 2_566 1_546 ?
O21 Nb3 CL23 166.6(14) 2_566 1_546 ?
O23 Nb3 Cl3 97.6(4) 1_546 1_546 ?
O2 Nb3 Cl3 88.5(6) . 1_546 ?
O1 Nb3 Cl3 166.7(7) 1_455 1_546 ?
O22 Nb3 Cl3 168.4(16) 2_566 1_546 ?
O21 Nb3 Cl3 84.0(12) 2_566 1_546 ?
CL23 Nb3 Cl3 83.8(5) 1_546 1_546 ?
O23 Nb3 Cl4 97.9(3) 1_546 2_557 ?
O2 Nb3 Cl4 166.1(6) . 2_557 ?
O1 Nb3 Cl4 88.5(7) 1_455 2_557 ?
O22 Nb3 Cl4 85.0(15) 2_566 2_557 ?
O21 Nb3 Cl4 167.2(14) 2_566 2_557 ?
CL23 Nb3 Cl4 3.8(6) 1_546 2_557 ?
Cl3 Nb3 Cl4 86.4(3) 1_546 2_557 ?
O23 Nb3 CL24 96.2(9) 1_546 2_657 ?
O2 Nb3 CL24 92.2(7) . 2_657 ?
O1 Nb3 CL24 166.6(11) 1_455 2_657 ?
O22 Nb3 CL24 166.6(17) 2_566 2_657 ?
O21 Nb3 CL24 87.7(13) 2_566 2_657 ?
CL23 Nb3 CL24 80.3(6) 1_546 2_657 ?
Cl3 Nb3 CL24 3.9(5) 1_546 2_657 ?
Cl4 Nb3 CL24 83.0(6) 2_557 2_657 ?
O23 Nb3 Cl6 172.0(3) 1_546 . ?
O2 Nb3 Cl6 79.3(6) . . ?
O1 Nb3 Cl6 79.1(6) 1_455 . ?
O22 Nb3 Cl6 83.4(13) 2_566 . ?
O21 Nb3 Cl6 83.7(12) 2_566 . ?
CL23 Nb3 Cl6 90.4(7) 1_546 . ?
Cl3 Nb3 Cl6 88.4(4) 1_546 . ?
Cl4 Nb3 Cl6 87.7(4) 2_557 . ?
CL24 Nb3 Cl6 90.2(9) 2_657 . ?
O23 Nb3 Cl25 172.2(5) 1_546 2_566 ?
O2 Nb3 Cl25 78.6(8) . 2_566 ?
O1 Nb3 Cl25 80.2(8) 1_455 2_566 ?
O22 Nb3 Cl25 84.5(14) 2_566 2_566 ?
O21 Nb3 Cl25 82.9(13) 2_566 2_566 ?
CL23 Nb3 Cl25 91.0(8) 1_546 2_566 ?
Cl3 Nb3 Cl25 87.4(7) 1_546 2_566 ?
Cl4 Nb3 Cl25 88.3(6) 2_557 2_566 ?
CL24 Nb3 Cl25 89.3(10) 2_657 2_566 ?
Cl6 Nb3 Cl25 1.2(8) . 2_566 ?
O23 Nb3 Nb2 47.88(4) 1_546 2_656 ?
O2 Nb3 Nb2 47.7(6) . 2_656 ?
O1 Nb3 Nb2 96.9(7) 1_455 2_656 ?
O22 Nb3 Nb2 97.3(16) 2_566 2_656 ?
O21 Nb3 Nb2 44.0(13) 2_566 2_656 ?
CL23 Nb3 Nb2 142.8(6) 1_546 2_656 ?
Cl3 Nb3 Nb2 94.2(4) 1_546 2_656 ?
Cl4 Nb3 Nb2 145.7(3) 2_557 2_656 ?
CL24 Nb3 Nb2 96.0(8) 2_657 2_656 ?
Cl6 Nb3 Nb2 126.7(3) . 2_656 ?
Cl25 Nb3 Nb2 126.0(5) 2_566 2_656 ?
Nb24 Nb5 O4 87.7(8) 2_666 . ?
Nb24 Nb5 O24 74.9(10) 2_666 1_655 ?
O4 Nb5 O24 12.8(7) . 1_655 ?
Nb24 Nb5 O1 80.7(8) 2_666 . ?
O4 Nb5 O1 165.5(5) . . ?
O24 Nb5 O1 153.8(8) 1_655 . ?
Nb24 Nb5 O22 87.8(13) 2_666 2_666 ?
O4 Nb5 O22 171.5(14) . 2_666 ?
O24 Nb5 O22 161.0(13) 1_655 2_666 ?
O1 Nb5 O22 7.2(14) . 2_666 ?
Nb24 Nb5 Cl28 128.4(9) 2_666 2_566 ?
O4 Nb5 Cl28 89.6(6) . 2_566 ?
O24 Nb5 Cl28 98.1(9) 1_655 2_566 ?
O1 Nb5 Cl28 104.4(7) . 2_566 ?
O22 Nb5 Cl28 98.8(13) 2_666 2_566 ?
Nb24 Nb5 Cl26 123.8(10) 2_666 2_666 ?
O4 Nb5 Cl26 85.8(6) . 2_666 ?
O24 Nb5 Cl26 92.4(9) 1_655 2_666 ?
O1 Nb5 Cl26 93.5(8) . 2_666 ?
O22 Nb5 Cl26 90.8(17) 2_666 2_666 ?
Cl28 Nb5 Cl26 107.3(8) 2_566 2_666 ?
Nb24 Nb5 Cl5 125.5(8) 2_666 . ?
O4 Nb5 Cl5 90.7(4) . . ?
O24 Nb5 Cl5 97.5(8) 1_655 . ?
O1 Nb5 Cl5 89.0(7) . . ?
O22 Nb5 Cl5 86.1(16) 2_666 . ?
Cl28 Nb5 Cl5 106.1(5) 2_566 . ?
Cl26 Nb5 Cl5 5.1(7) 2_666 . ?
Nb24 Nb5 Cl7 126.1(8) 2_666 . ?
O4 Nb5 Cl7 95.6(4) . . ?
O24 Nb5 Cl7 103.6(7) 1_655 . ?
O1 Nb5 Cl7 98.2(5) . . ?
O22 Nb5 Cl7 92.8(13) 2_666 . ?
Cl28 Nb5 Cl7 6.5(5) 2_566 . ?
Cl26 Nb5 Cl7 110.1(6) 2_666 . ?
Cl5 Nb5 Cl7 108.3(3) . . ?
Nb24 Nb5 Cl8 42.7(7) 2_666 . ?
O4 Nb5 Cl8 90.0(4) . . ?
O24 Nb5 Cl8 81.1(8) 1_655 . ?
O1 Nb5 Cl8 87.4(7) . . ?
O22 Nb5 Cl8 91.5(15) 2_666 . ?
Cl28 Nb5 Cl8 85.8(4) 2_566 . ?
Cl26 Nb5 Cl8 166.2(7) 2_666 . ?
Cl5 Nb5 Cl8 168.1(2) . . ?
Cl7 Nb5 Cl8 83.4(2) . . ?
Nb24 Nb5 Cl6 44.6(7) 2_666 1_655 ?
O4 Nb5 Cl6 88.2(4) . 1_655 ?
O24 Nb5 Cl6 78.6(7) 1_655 1_655 ?
O1 Nb5 Cl6 77.4(5) . 1_655 ?
O22 Nb5 Cl6 83.5(12) 2_666 1_655 ?
Cl28 Nb5 Cl6 172.8(5) 2_566 1_655 ?
Cl26 Nb5 Cl6 79.4(7) 2_666 1_655 ?
Cl5 Nb5 Cl6 80.9(3) . 1_655 ?
Cl7 Nb5 Cl6 169.9(4) . 1_655 ?
Cl8 Nb5 Cl6 87.3(3) . 1_655 ?
Nb24 Nb5 Cl27 47.1(8) 2_666 2_666 ?
O4 Nb5 Cl27 95.5(5) . 2_666 ?
O24 Nb5 Cl27 87.2(9) 1_655 2_666 ?
O1 Nb5 Cl27 83.0(8) . 2_666 ?
O22 Nb5 Cl27 86.6(16) 2_666 2_666 ?
Cl28 Nb5 Cl27 82.0(6) 2_566 2_666 ?
Cl26 Nb5 Cl27 170.7(5) 2_666 2_666 ?
Cl5 Nb5 Cl27 169.9(5) . 2_666 ?
Cl7 Nb5 Cl27 79.0(3) . 2_666 ?
Cl8 Nb5 Cl27 6.7(4) . 2_666 ?
Cl6 Nb5 Cl27 91.3(4) 1_655 2_666 ?
Nb25 Nb4 O4 90.9(7) 2_566 2_666 ?
Nb25 Nb4 O24 77.7(10) 2_566 2_566 ?
O4 Nb4 O24 13.2(7) 2_666 2_566 ?
Nb25 Nb4 O2 77.3(8) 2_566 . ?
O4 Nb4 O2 165.6(6) 2_666 . ?
O24 Nb4 O2 153.9(9) 2_566 . ?
Nb25 Nb4 O21 85.3(12) 2_566 2_566 ?
O4 Nb4 O21 171.9(15) 2_666 2_566 ?
O24 Nb4 O21 161.9(14) 2_566 2_566 ?
O2 Nb4 O21 8.1(13) . 2_566 ?
Nb25 Nb4 Cl28 129.0(8) 2_566 2_566 ?
O4 Nb4 Cl28 89.4(6) 2_666 2_566 ?
O24 Nb4 Cl28 97.0(9) 2_566 2_566 ?
O2 Nb4 Cl28 104.4(7) . 2_566 ?
O21 Nb4 Cl28 98.6(14) 2_566 2_566 ?
Nb25 Nb4 Cl5 125.0(7) 2_566 . ?
O4 Nb4 Cl5 91.4(4) 2_666 . ?
O24 Nb4 Cl5 99.7(8) 2_566 . ?
O2 Nb4 Cl5 88.7(6) . . ?
O21 Nb4 Cl5 85.0(13) 2_566 . ?
Cl28 Nb4 Cl5 105.9(4) 2_566 . ?
Nb25 Nb4 Cl7 125.2(7) 2_566 . ?
O4 Nb4 Cl7 95.4(4) 2_666 . ?
O24 Nb4 Cl7 102.1(8) 2_566 . ?
O2 Nb4 Cl7 98.2(6) . . ?
O21 Nb4 Cl7 92.7(14) 2_566 . ?
Cl28 Nb4 Cl7 7.0(5) 2_566 . ?
Cl5 Nb4 Cl7 109.3(3) . . ?
Nb25 Nb4 Cl26 125.7(9) 2_566 2_666 ?
O4 Nb4 Cl26 86.5(6) 2_666 2_666 ?
O24 Nb4 Cl26 95.0(9) 2_566 2_666 ?
O2 Nb4 Cl26 93.6(7) . 2_666 ?
O21 Nb4 Cl26 89.9(14) 2_566 2_666 ?
Cl28 Nb4 Cl26 105.2(8) 2_566 2_666 ?
Cl5 Nb4 Cl26 4.9(6) . 2_666 ?
Cl7 Nb4 Cl26 109.0(6) . 2_666 ?
Nb25 Nb4 Cl8 42.7(7) 2_566 1_455 ?
O4 Nb4 Cl8 89.7(3) 2_666 1_455 ?
O24 Nb4 Cl8 79.4(7) 2_566 1_455 ?
O2 Nb4 Cl8 87.2(5) . 1_455 ?
O21 Nb4 Cl8 92.4(12) 2_566 1_455 ?
Cl28 Nb4 Cl8 86.4(4) 2_566 1_455 ?
Cl5 Nb4 Cl8 167.7(3) . 1_455 ?
Cl7 Nb4 Cl8 82.8(2) . 1_455 ?
Cl26 Nb4 Cl8 167.8(7) 2_666 1_455 ?
Nb25 Nb4 Cl25 46.0(9) 2_566 2_566 ?
O4 Nb4 Cl25 85.1(7) 2_666 2_566 ?
O24 Nb4 Cl25 76.7(10) 2_566 2_566 ?
O2 Nb4 Cl25 80.7(8) . 2_566 ?
O21 Nb4 Cl25 87.1(14) 2_566 2_566 ?
Cl28 Nb4 Cl25 172.4(9) 2_566 2_566 ?
Cl5 Nb4 Cl25 79.5(7) . 2_566 ?
Cl7 Nb4 Cl25 171.2(5) . 2_566 ?
Cl26 Nb4 Cl25 79.8(7) 2_666 2_566 ?
Cl8 Nb4 Cl25 88.4(6) 1_455 2_566 ?
Nb25 Nb4 Cl6 44.4(7) 2_566 . ?
O4 Nb4 Cl6 88.7(4) 2_666 . ?
O24 Nb4 Cl6 79.9(8) 2_566 . ?
O2 Nb4 Cl6 77.1(6) . . ?
O21 Nb4 Cl6 83.6(13) 2_566 . ?
Cl28 Nb4 Cl6 173.1(4) 2_566 . ?
Cl5 Nb4 Cl6 80.7(3) . . ?
Cl7 Nb4 Cl6 169.0(3) . . ?
Cl26 Nb4 Cl6 81.3(7) 2_666 . ?
Cl8 Nb4 Cl6 87.0(3) 1_455 . ?
Cl25 Nb4 Cl6 3.8(8) 2_566 . ?
NB22 Cl1 NB21 78.7(3) 2_656 2_556 ?
NB22 Cl1 Nb1 3.36(13) 2_656 2_656 ?
NB21 Cl1 Nb1 82.0(3) 2_556 2_656 ?
NB22 Cl1 Nb2 82.4(3) 2_656 2_656 ?
NB21 Cl1 Nb2 3.67(12) 2_556 2_656 ?
Nb1 Cl1 Nb2 85.7(3) 2_656 2_656 ?
Nb2 Cl2 Nb1 77.5(3) 2_656 2_556 ?
Nb2 Cl2 NB21 3.69(11) 2_656 2_556 ?
Nb1 Cl2 NB21 81.2(3) 2_556 2_556 ?
Nb2 Cl2 NB22 80.9(3) 2_656 2_556 ?
Nb1 Cl2 NB22 3.32(12) 2_556 2_556 ?
NB21 Cl2 NB22 84.5(3) 2_556 2_556 ?
Nb23 Cl4 Nb3 84.5(4) 1_546 2_557 ?
Nb23 Cl4 NB21 74.9(3) 1_546 2_556 ?
Nb3 Cl4 NB21 77.1(3) 2_557 2_556 ?
Nb23 Cl4 Nb2 78.2(3) 1_546 2_656 ?
Nb3 Cl4 Nb2 73.7(3) 2_557 2_656 ?
NB21 Cl4 Nb2 4.85(15) 2_556 2_656 ?
Nb23 Cl3 Nb3 85.1(4) 2_675 1_564 ?
Nb23 Cl3 NB22 75.6(5) 2_675 1_565 ?
Nb3 Cl3 NB22 77.5(4) 1_564 1_565 ?
Nb23 Cl3 Nb1 78.6(5) 2_675 1_565 ?
Nb3 Cl3 Nb1 74.4(4) 1_564 1_565 ?
NB22 Cl3 Nb1 4.43(17) 1_565 1_565 ?
Cl26 Cl5 Nb4 103(9) 2_666 . ?
Cl26 Cl5 Nb5 87(10) 2_666 . ?
Nb4 Cl5 Nb5 71.1(3) . . ?
Cl26 Cl5 Nb23 166(10) 2_666 2_666 ?
Nb4 Cl5 Nb23 84.6(3) . 2_666 ?
Nb5 Cl5 Nb23 84.1(3) . 2_666 ?
Cl26 Cl5 Nb25 104(9) 2_666 2_566 ?
Nb4 Cl5 Nb25 8.81(11) . 2_566 ?
Nb5 Cl5 Nb25 80.0(3) . 2_566 ?
Nb23 Cl5 Nb25 85.0(3) 2_666 2_566 ?
Cl26 Cl5 Nb24 85(9) 2_666 2_666 ?
Nb4 Cl5 Nb24 79.6(3) . 2_666 ?
Nb5 Cl5 Nb24 8.48(10) . 2_666 ?
Nb23 Cl5 Nb24 85.0(3) 2_666 2_666 ?
Nb25 Cl5 Nb24 88.4(3) 2_566 2_666 ?
Cl25 Cl6 Nb24 110(10) 2_566 2_566 ?
Cl25 Cl6 Nb25 88(10) 2_566 2_566 ?
Nb24 Cl6 Nb25 73.2(4) 2_566 2_566 ?
Cl25 Cl6 Nb3 160(10) 2_566 . ?
Nb24 Cl6 Nb3 84.6(4) 2_566 . ?
Nb25 Cl6 Nb3 83.7(4) 2_566 . ?
Cl25 Cl6 Nb5 111(10) 2_566 1_455 ?
Nb24 Cl6 Nb5 8.55(13) 2_566 1_455 ?
Nb25 Cl6 Nb5 81.7(4) 2_566 1_455 ?
Nb3 Cl6 Nb5 85.1(3) . 1_455 ?
Cl25 Cl6 Nb4 84(10) 2_566 . ?
Nb24 Cl6 Nb4 81.9(4) 2_566 . ?
Nb25 Cl6 Nb4 8.72(12) 2_566 . ?
Nb3 Cl6 Nb4 84.7(4) . . ?
Nb5 Cl6 Nb4 90.4(4) 1_455 . ?
Cl28 Cl7 Nb4 59(4) 2_566 . ?
Cl28 Cl7 Nb5 52(4) 2_566 . ?
Nb4 Cl7 Nb5 70.66(18) . . ?
Cl28 Cl7 Nb25 64(4) 2_566 2_566 ?
Nb4 Cl7 Nb25 8.73(10) . 2_566 ?
Nb5 Cl7 Nb25 79.4(2) . 2_566 ?
Cl28 Cl7 Nb24 55(4) 2_566 2_666 ?
Nb4 Cl7 Nb24 79.0(2) . 2_666 ?
Nb5 Cl7 Nb24 8.38(11) . 2_666 ?
Nb25 Cl7 Nb24 87.8(2) 2_566 2_666 ?
Cl27 Cl8 Nb25 124(4) 2_666 2_666 ?
Cl27 Cl8 Nb24 116(4) 2_666 2_666 ?
Nb25 Cl8 Nb24 77.7(3) 2_666 2_666 ?
Cl27 Cl8 Nb4 121(4) 2_666 1_655 ?
Nb25 Cl8 Nb4 8.95(13) 2_666 1_655 ?
Nb24 Cl8 Nb4 86.6(2) 2_666 1_655 ?
Cl27 Cl8 Nb5 111(4) 2_666 . ?
Nb25 Cl8 Nb5 86.3(3) 2_666 . ?
Nb24 Cl8 Nb5 8.64(12) 2_666 . ?
Nb4 Cl8 Nb5 95.3(2) 1_655 . ?
O21 O2 Nb25 117(10) 2_566 2_566 ?
O21 O2 Nb3 127(10) 2_566 . ?
Nb25 O2 Nb3 107.9(8) 2_566 . ?
O21 O2 Nb4 103(10) 2_566 . ?
Nb25 O2 Nb4 14.13(18) 2_566 . ?
Nb3 O2 Nb4 118.7(8) . . ?
O21 O2 Nb2 64(10) 2_566 2_656 ?
Nb25 O2 Nb2 156.9(13) 2_566 2_656 ?
Nb3 O2 Nb2 85.6(8) . 2_656 ?
Nb4 O2 Nb2 154.1(12) . 2_656 ?
O21 O2 NB21 58(10) 2_566 2_556 ?
Nb25 O2 NB21 156.7(13) 2_566 2_556 ?
Nb3 O2 NB21 89.9(8) . 2_556 ?
Nb4 O2 NB21 150.9(11) . 2_556 ?
Nb2 O2 NB21 5.83(18) 2_656 2_556 ?
O21 O2 Nb23 40(10) 2_566 2_666 ?
Nb25 O2 Nb23 110.9(9) 2_566 2_666 ?
Nb3 O2 Nb23 98.7(9) . 2_666 ?
Nb4 O2 Nb23 99.1(8) . 2_666 ?
Nb2 O2 Nb23 84.6(6) 2_656 2_666 ?
NB21 O2 Nb23 80.0(5) 2_556 2_666 ?
O22 O1 Nb24 118(10) 2_666 2_666 ?
O22 O1 Nb3 128(10) 2_666 1_655 ?
Nb24 O1 Nb3 107.7(7) 2_666 1_655 ?
O22 O1 Nb1 60(10) 2_666 2_656 ?
Nb24 O1 Nb1 157.2(14) 2_666 2_656 ?
Nb3 O1 Nb1 86.0(9) 1_655 2_656 ?
O22 O1 Nb5 105(10) 2_666 . ?
Nb24 O1 Nb5 13.68(17) 2_666 . ?
Nb3 O1 Nb5 118.2(8) 1_655 . ?
Nb1 O1 Nb5 154.3(11) 2_656 . ?
O22 O1 NB22 55(10) 2_666 2_656 ?
Nb24 O1 NB22 157.1(13) 2_666 2_656 ?
Nb3 O1 NB22 89.9(9) 1_655 2_656 ?
Nb1 O1 NB22 5.3(2) 2_656 2_656 ?
Nb5 O1 NB22 151.4(11) . 2_656 ?
O22 O1 Nb23 45(10) 2_666 2_666 ?
Nb24 O1 Nb23 110.3(11) 2_666 2_666 ?
Nb3 O1 Nb23 98.6(10) 1_655 2_666 ?
Nb1 O1 Nb23 84.7(6) 2_656 2_666 ?
Nb5 O1 Nb23 99.0(9) . 2_666 ?
NB22 O1 Nb23 80.6(6) 2_656 2_666 ?
Nb23 O3 Nb23 180.0000(10) 2_666 1_546 ?
Nb23 O3 NB21 93.59(9) 2_666 1_656 ?
Nb23 O3 NB21 86.41(9) 1_546 1_656 ?
Nb23 O3 NB21 86.41(9) 2_666 2_556 ?
Nb23 O3 NB21 93.59(9) 1_546 2_556 ?
NB21 O3 NB21 180.0000(10) 1_656 2_556 ?
Nb23 O3 NB22 93.65(10) 2_666 1_556 ?
Nb23 O3 NB22 86.35(10) 1_546 1_556 ?
NB21 O3 NB22 94.81(16) 1_656 1_556 ?
NB21 O3 NB22 85.19(16) 2_556 1_556 ?
Nb23 O3 NB22 86.35(10) 2_666 2_656 ?
Nb23 O3 NB22 93.65(10) 1_546 2_656 ?
NB21 O3 NB22 85.19(16) 1_656 2_656 ?
NB21 O3 NB22 94.81(16) 2_556 2_656 ?
NB22 O3 NB22 180.00(2) 1_556 2_656 ?
Nb23 O3 Nb1 93.42(10) 2_666 1_556 ?
Nb23 O3 Nb1 86.58(10) 1_546 1_556 ?
NB21 O3 Nb1 98.15(9) 1_656 1_556 ?
NB21 O3 Nb1 81.85(9) 2_556 1_556 ?
NB22 O3 Nb1 3.34(13) 1_556 1_556 ?
NB22 O3 Nb1 176.66(13) 2_656 1_556 ?
Nb23 O3 Nb1 86.58(10) 2_666 2_656 ?
Nb23 O3 Nb1 93.42(10) 1_546 2_656 ?
NB21 O3 Nb1 81.85(9) 1_656 2_656 ?
NB21 O3 Nb1 98.15(9) 2_556 2_656 ?
NB22 O3 Nb1 176.66(13) 1_556 2_656 ?
NB22 O3 Nb1 3.34(13) 2_656 2_656 ?
Nb1 O3 Nb1 180.00(2) 1_556 2_656 ?
Nb23 O3 Nb2 93.33(8) 2_666 1_556 ?
Nb23 O3 Nb2 86.67(8) 1_546 1_556 ?
NB21 O3 Nb2 3.69(12) 1_656 1_556 ?
NB21 O3 Nb2 176.31(12) 2_556 1_556 ?
NB22 O3 Nb2 98.50(10) 1_556 1_556 ?
NB22 O3 Nb2 81.50(10) 2_656 1_556 ?
Nb1 O3 Nb2 101.84(6) 1_556 1_556 ?
Nb1 O3 Nb2 78.16(6) 2_656 1_556 ?
Nb23 O3 Nb2 86.67(8) 2_666 2_656 ?
Nb23 O3 Nb2 93.33(8) 1_546 2_656 ?
NB21 O3 Nb2 176.31(12) 1_656 2_656 ?
NB21 O3 Nb2 3.69(12) 2_556 2_656 ?
NB22 O3 Nb2 81.50(10) 1_556 2_656 ?
NB22 O3 Nb2 98.50(10) 2_656 2_656 ?
Nb1 O3 Nb2 78.16(6) 1_556 2_656 ?
Nb1 O3 Nb2 101.84(6) 2_656 2_656 ?
Nb2 O3 Nb2 180 1_556 2_656 ?
O24 O4 Nb4 88(4) 1_655 2_666 ?
O24 O4 Nb5 94(4) 1_655 . ?
Nb4 O4 Nb5 178.3(6) 2_666 . ?
O24 O4 Nb24 79(4) 1_655 2_666 ?
Nb4 O4 Nb24 167.0(6) 2_666 2_666 ?
Nb5 O4 Nb24 14.57(13) . 2_666 ?
O24 O4 Nb25 73(4) 1_655 1_655 ?
Nb4 O4 Nb25 14.89(13) 2_666 1_655 ?
Nb5 O4 Nb25 166.7(6) . 1_655 ?
Nb24 O4 Nb25 152.2(6) 2_666 1_655 ?
O22 NB22 O1 6.8(17) 1_545 2_656 ?
O22 NB22 O3 93.3(16) 1_545 1_554 ?
O1 NB22 O3 98.1(6) 2_656 1_554 ?
O22 NB22 O23 93.5(14) 1_545 1_545 ?
O1 NB22 O23 88.0(5) 2_656 1_545 ?
O3 NB22 O23 98.34(2) 1_554 1_545 ?
O22 NB22 Cl1 89.5(15) 1_545 2_656 ?
O1 NB22 Cl1 94.1(6) 2_656 2_656 ?
O3 NB22 Cl1 93.1(3) 1_554 2_656 ?
O23 NB22 Cl1 168.0(3) 1_545 2_656 ?
O22 NB22 Cl22 84.1(15) 1_545 1_545 ?
O1 NB22 Cl22 88.7(7) 2_656 1_545 ?
O3 NB22 Cl22 92.3(6) 1_554 1_545 ?
O23 NB22 Cl22 169.2(6) 1_545 1_545 ?
Cl1 NB22 Cl22 5.5(4) 2_656 1_545 ?
O22 NB22 CL24 168.5(18) 1_545 2_656 ?
O1 NB22 CL24 165.3(8) 2_656 2_656 ?
O3 NB22 CL24 96.5(4) 1_554 2_656 ?
O23 NB22 CL24 91.1(5) 1_545 2_656 ?
Cl1 NB22 CL24 83.9(5) 2_656 2_656 ?
Cl22 NB22 CL24 89.5(6) 1_545 2_656 ?
O22 NB22 Cl3 172.1(17) 1_545 1_545 ?
O1 NB22 Cl3 169.2(7) 2_656 1_545 ?
O3 NB22 Cl3 92.72(19) 1_554 1_545 ?
O23 NB22 Cl3 90.8(2) 1_545 1_545 ?
Cl1 NB22 Cl3 85.0(3) 2_656 1_545 ?
Cl22 NB22 Cl3 90.5(4) 1_545 1_545 ?
CL24 NB22 Cl3 3.9(5) 2_656 1_545 ?
O22 NB22 Cl21 85.7(17) 1_545 1_545 ?
O1 NB22 Cl21 81.3(7) 2_656 1_545 ?
O3 NB22 Cl21 174.6(4) 1_554 1_545 ?
O23 NB22 Cl21 87.1(4) 1_545 1_545 ?
Cl1 NB22 Cl21 81.6(5) 2_656 1_545 ?
Cl22 NB22 Cl21 82.3(7) 1_545 1_545 ?
CL24 NB22 Cl21 84.0(5) 2_656 1_545 ?
Cl3 NB22 Cl21 87.9(4) 1_545 1_545 ?
O22 NB22 Cl2 90.7(16) 1_545 2_556 ?
O1 NB22 Cl2 86.4(7) 2_656 2_556 ?
O3 NB22 Cl2 173.3(2) 1_554 2_556 ?
O23 NB22 Cl2 86.7(2) 1_545 2_556 ?
Cl1 NB22 Cl2 81.6(3) 2_656 2_556 ?
Cl22 NB22 Cl2 82.8(6) 1_545 2_556 ?
CL24 NB22 Cl2 79.0(4) 2_656 2_556 ?
Cl3 NB22 Cl2 82.8(2) 1_545 2_556 ?
Cl21 NB22 Cl2 5.0(4) 1_545 2_556 ?
O22 NB22 Nb23 47.5(16) 1_545 1_545 ?
O1 NB22 Nb23 52.6(6) 2_656 1_545 ?
O3 NB22 Nb23 45.72(9) 1_554 1_545 ?
O23 NB22 Nb23 98.61(7) 1_545 1_545 ?
Cl1 NB22 Nb23 92.0(2) 2_656 1_545 ?
Cl22 NB22 Nb23 87.5(4) 1_545 1_545 ?
CL24 NB22 Nb23 141.9(4) 2_656 1_545 ?
Cl3 NB22 Nb23 138.2(2) 1_545 1_545 ?
Cl21 NB22 Nb23 133.0(3) 1_545 1_545 ?
Cl2 NB22 Nb23 138.02(16) 2_556 1_545 ?
O22 NB22 NB21 95.2(17) 1_545 2 ?
O1 NB22 NB21 94.9(7) 2_656 2 ?
O3 NB22 NB21 47.27(10) 1_554 2 ?
O23 NB22 NB21 51.08(9) 1_545 2 ?
Cl1 NB22 NB21 140.2(3) 2_656 2 ?
Cl22 NB22 NB21 139.5(6) 1_545 2 ?
CL24 NB22 NB21 95.9(4) 2_656 2 ?
Cl3 NB22 NB21 92.73(19) 1_545 2 ?
Cl21 NB22 NB21 138.1(4) 1_545 2 ?
Cl2 NB22 NB21 137.6(3) 2_556 2 ?
Nb23 NB22 NB21 64.03(9) 1_545 2 ?
Nb2 NB21 O21 90.9(12) 1_455 1_545 ?
Nb2 NB21 O3 137.29(9) 1_455 1_454 ?
O21 NB21 O3 92.5(13) 1_545 1_454 ?
Nb2 NB21 O2 83.1(5) 1_455 2_556 ?
O21 NB21 O2 7.8(15) 1_545 2_556 ?
O3 NB21 O2 98.3(5) 1_454 2_556 ?
Nb2 NB21 O23 38.98(8) 1_455 1_545 ?
O21 NB21 O23 93.6(15) 1_545 1_545 ?
O3 NB21 O23 98.31(2) 1_454 1_545 ?
O2 NB21 O23 87.6(6) 2_556 1_545 ?
Nb2 NB21 Cl22 129.2(4) 1_455 1_445 ?
O21 NB21 Cl22 84.1(16) 1_545 1_445 ?
O3 NB21 Cl22 93.5(5) 1_454 1_445 ?
O2 NB21 Cl22 88.9(7) 2_556 1_445 ?
O23 NB21 Cl22 168.1(5) 1_545 1_445 ?
Nb2 NB21 CL23 85.7(5) 1_455 1_545 ?
O21 NB21 CL23 170.3(16) 1_545 1_545 ?
O3 NB21 CL23 96.2(4) 1_454 1_545 ?
O2 NB21 CL23 165.4(6) 2_556 1_545 ?
O23 NB21 CL23 89.4(6) 1_545 1_545 ?
Cl22 NB21 CL23 91.1(7) 1_445 1_545 ?
Nb2 NB21 Cl1 129.4(2) 1_455 2_556 ?
O21 NB21 Cl1 89.6(16) 1_545 2_556 ?
O3 NB21 Cl1 93.2(3) 1_454 2_556 ?
O2 NB21 Cl1 94.3(6) 2_556 2_556 ?
O23 NB21 Cl1 167.9(2) 1_545 2_556 ?
Cl22 NB21 Cl1 5.5(4) 1_445 2_556 ?
CL23 NB21 Cl1 85.6(7) 1_545 2_556 ?
Nb2 NB21 Cl4 88.6(2) 1_455 2_556 ?
O21 NB21 Cl4 172.4(16) 1_545 2_556 ?
O3 NB21 Cl4 93.02(18) 1_454 2_556 ?
O2 NB21 Cl4 168.6(6) 2_556 2_556 ?
O23 NB21 Cl4 90.8(3) 1_545 2_556 ?
Cl22 NB21 Cl4 90.4(4) 1_445 2_556 ?
CL23 NB21 Cl4 3.3(5) 1_545 2_556 ?
Cl1 NB21 Cl4 84.9(3) 2_556 2_556 ?
Nb2 NB21 Cl2 47.8(2) 1_455 2_556 ?
O21 NB21 Cl2 91.5(13) 1_545 2_556 ?
O3 NB21 Cl2 173.4(2) 1_454 2_556 ?
O2 NB21 Cl2 86.2(5) 2_556 2_556 ?
O23 NB21 Cl2 86.6(3) 1_545 2_556 ?
Cl22 NB21 Cl2 81.8(5) 1_445 2_556 ?
CL23 NB21 Cl2 79.4(4) 1_545 2_556 ?
Cl1 NB21 Cl2 81.7(3) 2_556 2_556 ?
Cl4 NB21 Cl2 82.5(2) 2_556 2_556 ?
Nb2 NB21 Cl21 46.0(5) 1_455 1_545 ?
O21 NB21 Cl21 86.6(14) 1_545 1_545 ?
O3 NB21 Cl21 176.6(6) 1_454 1_545 ?
O2 NB21 Cl21 81.1(6) 2_556 1_545 ?
O23 NB21 Cl21 85.0(6) 1_545 1_545 ?
Cl22 NB21 Cl21 83.2(7) 1_445 1_545 ?
CL23 NB21 Cl21 84.4(5) 1_545 1_545 ?
Cl1 NB21 Cl21 83.6(6) 2_556 1_545 ?
Cl4 NB21 Cl21 87.6(4) 2_556 1_545 ?
Cl2 NB21 Cl21 5.3(4) 2_556 1_545 ?
Nb2 NB21 Nb23 123.08(11) 1_455 1_445 ?
O21 NB21 Nb23 46.7(13) 1_545 1_445 ?
O3 NB21 Nb23 45.83(9) 1_454 1_445 ?
O2 NB21 Nb23 52.7(5) 2_556 1_445 ?
O23 NB21 Nb23 98.62(8) 1_545 1_445 ?
Cl22 NB21 Nb23 88.3(4) 1_445 1_445 ?
CL23 NB21 Nb23 141.9(4) 1_545 1_445 ?
Cl1 NB21 Nb23 92.0(2) 2_556 1_445 ?
Cl4 NB21 Nb23 138.6(2) 2_556 1_445 ?
Cl2 NB21 Nb23 137.94(16) 2_556 1_445 ?
Cl21 NB21 Nb23 133.2(3) 1_545 1_445 ?
O3 Nb23 O21 91.7(14) 1_564 1_655 ?
O3 Nb23 O22 91.3(14) 1_564 . ?
O21 Nb23 O22 95(2) 1_655 . ?
O3 Nb23 O1 94.7(6) 1_564 2_666 ?
O21 Nb23 O1 99.2(16) 1_655 2_666 ?
O22 Nb23 O1 5.6(17) . 2_666 ?
O3 Nb23 O2 94.9(5) 1_564 2_666 ?
O21 Nb23 O2 5.7(18) 1_655 2_666 ?
O22 Nb23 O2 99.5(15) . 2_666 ?
O1 Nb23 O2 103.6(7) 2_666 2_666 ?
O3 Nb23 Cl3 97.6(4) 1_564 2_675 ?
O21 Nb23 Cl3 90.1(15) 1_655 2_675 ?
O22 Nb23 Cl3 169.6(14) . 2_675 ?
O1 Nb23 Cl3 164.4(6) 2_666 2_675 ?
O2 Nb23 Cl3 85.0(6) 2_666 2_675 ?
O3 Nb23 Cl4 98.1(3) 1_564 1_564 ?
O21 Nb23 Cl4 168.8(14) 1_655 1_564 ?
O22 Nb23 Cl4 90.3(14) . 1_564 ?
O1 Nb23 Cl4 85.5(6) 2_666 1_564 ?
O2 Nb23 Cl4 163.5(6) 2_666 1_564 ?
Cl3 Nb23 Cl4 83.2(3) 2_675 1_564 ?
O3 Nb23 CL23 95.1(6) 1_564 2_575 ?
O21 Nb23 CL23 172.0(15) 1_655 2_575 ?
O22 Nb23 CL23 89.1(15) . 2_575 ?
O1 Nb23 CL23 84.4(8) 2_666 2_575 ?
O2 Nb23 CL23 166.6(8) 2_666 2_575 ?
Cl3 Nb23 CL23 84.9(7) 2_675 2_575 ?
Cl4 Nb23 CL23 3.2(8) 1_564 2_575 ?
O3 Nb23 Cl5 173.8(3) 1_564 2_666 ?
O21 Nb23 Cl5 83.8(14) 1_655 2_666 ?
O22 Nb23 Cl5 84.9(15) . 2_666 ?
O1 Nb23 Cl5 81.9(6) 2_666 2_666 ?
O2 Nb23 Cl5 81.0(6) 2_666 2_666 ?
Cl3 Nb23 Cl5 86.7(4) 2_675 2_666 ?
Cl4 Nb23 Cl5 86.8(4) 1_564 2_666 ?
CL23 Nb23 Cl5 89.7(7) 2_575 2_666 ?
O3 Nb23 CL24 95.8(8) 1_564 1_564 ?
O21 Nb23 CL24 90.5(15) 1_655 1_564 ?
O22 Nb23 CL24 170.9(15) . 1_564 ?
O1 Nb23 CL24 165.4(9) 2_666 1_564 ?
O2 Nb23 CL24 85.5(8) 2_666 1_564 ?
Cl3 Nb23 CL24 1.8(11) 2_675 1_564 ?
Cl4 Nb23 CL24 83.1(7) 1_564 1_564 ?
CL23 Nb23 CL24 84.6(7) 2_575 1_564 ?
Cl5 Nb23 CL24 88.5(9) 2_666 1_564 ?
O3 Nb23 Cl26 173.7(6) 1_564 . ?
O21 Nb23 Cl26 84.6(15) 1_655 . ?
O22 Nb23 Cl26 84.0(15) . . ?
O1 Nb23 Cl26 81.0(8) 2_666 . ?
O2 Nb23 Cl26 81.9(7) 2_666 . ?
Cl3 Nb23 Cl26 87.4(7) 2_675 . ?
Cl4 Nb23 Cl26 86.2(6) 1_564 . ?
CL23 Nb23 Cl26 89.0(8) 2_575 . ?
Cl5 Nb23 Cl26 1.1(7) 2_666 . ?
CL24 Nb23 Cl26 89.3(10) 1_564 . ?
O3 Nb23 NB21 47.77(8) 1_564 1_665 ?
O21 Nb23 NB21 44.0(14) 1_655 1_665 ?
O22 Nb23 NB21 94.6(13) . 1_665 ?
O1 Nb23 NB21 100.1(5) 2_666 1_665 ?
O2 Nb23 NB21 47.3(5) 2_666 1_665 ?
Cl3 Nb23 NB21 95.3(3) 2_675 1_665 ?
Cl4 Nb23 NB21 145.5(3) 1_564 1_665 ?
CL23 Nb23 NB21 142.7(6) 2_575 1_665 ?
Cl5 Nb23 NB21 127.6(3) 2_666 1_665 ?
CL24 Nb23 NB21 94.4(7) 1_564 1_665 ?
Cl26 Nb23 NB21 128.3(5) . 1_665 ?
Nb4 Nb25 O24 87.2(10) 2_566 . ?
Nb4 Nb25 O4 74.2(7) 2_566 1_455 ?
O24 Nb25 O4 13.0(8) . 1_455 ?
Nb4 Nb25 O2 88.5(8) 2_566 2_566 ?
O24 Nb25 O2 171.4(10) . 2_566 ?
O4 Nb25 O2 160.9(6) 1_455 2_566 ?
Nb4 Nb25 O21 81.3(13) 2_566 . ?
O24 Nb25 O21 166.9(14) . . ?
O4 Nb25 O21 154.5(12) 1_455 . ?
O2 Nb25 O21 7.3(15) 2_566 . ?
Nb4 Nb25 Cl8 128.4(8) 2_566 2_666 ?
O24 Nb25 Cl8 89.9(8) . 2_666 ?
O4 Nb25 Cl8 98.6(4) 1_455 2_666 ?
O2 Nb25 Cl8 98.6(6) 2_566 2_666 ?
O21 Nb25 Cl8 102.1(13) . 2_666 ?
Nb4 Nb25 Cl25 125.0(10) 2_566 . ?
O24 Nb25 Cl25 86.2(11) . . ?
O4 Nb25 Cl25 92.9(7) 1_455 . ?
O2 Nb25 Cl25 90.2(9) 2_566 . ?
O21 Nb25 Cl25 95.3(16) . . ?
Cl8 Nb25 Cl25 106.1(7) 2_666 . ?
Nb4 Nb25 Cl6 126.9(8) 2_566 2_566 ?
O24 Nb25 Cl6 90.2(9) . 2_566 ?
O4 Nb25 Cl6 97.2(5) 1_455 2_566 ?
O2 Nb25 Cl6 86.4(7) 2_566 2_566 ?
O21 Nb25 Cl6 91.7(14) . 2_566 ?
Cl8 Nb25 Cl6 104.7(3) 2_666 2_566 ?
Cl25 Nb25 Cl6 4.3(8) . 2_566 ?
Nb4 Nb25 Cl27 125.7(9) 2_566 . ?
O24 Nb25 Cl27 95.9(9) . . ?
O4 Nb25 Cl27 104.1(6) 1_455 . ?
O2 Nb25 Cl27 92.6(7) 2_566 . ?
O21 Nb25 Cl27 95.9(14) . . ?
Cl8 Nb25 Cl27 6.7(5) 2_666 . ?
Cl25 Nb25 Cl27 109.2(7) . . ?
Cl6 Nb25 Cl27 107.3(6) 2_566 . ?
Nb4 Nb25 Cl28 42.3(7) 2_566 . ?
O24 Nb25 Cl28 87.2(9) . . ?
O4 Nb25 Cl28 78.4(5) 1_455 . ?
O2 Nb25 Cl28 94.6(7) 2_566 . ?
O21 Nb25 Cl28 88.4(14) . . ?
Cl8 Nb25 Cl28 86.1(4) 2_666 . ?
Cl25 Nb25 Cl28 166.0(9) . . ?
Cl6 Nb25 Cl28 168.9(4) 2_566 . ?
Cl27 Nb25 Cl28 83.7(6) . . ?
Nb4 Nb25 Cl5 46.2(6) 2_566 2_566 ?
O24 Nb25 Cl5 90.4(8) . 2_566 ?
O4 Nb25 Cl5 80.8(4) 1_455 2_566 ?
O2 Nb25 Cl5 81.3(6) 2_566 2_566 ?
O21 Nb25 Cl5 77.1(13) . 2_566 ?
Cl8 Nb25 Cl5 174.5(3) 2_666 2_566 ?
Cl25 Nb25 Cl5 79.3(7) . 2_566 ?
Cl6 Nb25 Cl5 80.8(4) 2_566 2_566 ?
Cl27 Nb25 Cl5 169.6(6) . 2_566 ?
Cl28 Nb25 Cl5 88.4(4) . 2_566 ?
Nb4 Nb25 Cl7 46.1(6) 2_566 2_566 ?
O24 Nb25 Cl7 92.5(9) . 2_566 ?
O4 Nb25 Cl7 84.2(4) 1_455 2_566 ?
O2 Nb25 Cl7 89.9(6) 2_566 2_566 ?
O21 Nb25 Cl7 84.0(14) . 2_566 ?
Cl8 Nb25 Cl7 82.6(3) 2_666 2_566 ?
Cl25 Nb25 Cl7 171.1(6) . 2_566 ?
Cl6 Nb25 Cl7 172.2(4) 2_566 2_566 ?
Cl27 Nb25 Cl7 79.6(4) . 2_566 ?
Cl28 Nb25 Cl7 6.3(4) . 2_566 ?
Cl5 Nb25 Cl7 91.9(3) 2_566 2_566 ?
Nb5 Nb24 O24 90.8(10) 2_666 2_566 ?
Nb5 Nb24 O4 77.7(8) 2_666 2_666 ?
O24 Nb24 O4 13.1(7) 2_566 2_666 ?
Nb5 Nb24 O1 85.6(8) 2_666 2_666 ?
O24 Nb24 O1 169.9(11) 2_566 2_666 ?
O4 Nb24 O1 161.2(7) 2_666 2_666 ?
Nb5 Nb24 O22 79.3(14) 2_666 . ?
O24 Nb24 O22 167.4(17) 2_566 . ?
O4 Nb24 O22 156.0(14) 2_666 . ?
O1 Nb24 O22 6.5(15) 2_666 . ?
Nb5 Nb24 Cl8 128.6(8) 2_666 2_666 ?
O24 Nb24 Cl8 92.0(9) 2_566 2_666 ?
O4 Nb24 Cl8 99.5(4) 2_666 2_666 ?
O1 Nb24 Cl8 97.6(7) 2_666 2_666 ?
O22 Nb24 Cl8 100.3(16) . 2_666 ?
Nb5 Nb24 Cl6 126.8(8) 2_666 2_566 ?
O24 Nb24 Cl6 88.7(8) 2_566 2_566 ?
O4 Nb24 Cl6 97.1(5) 2_666 2_566 ?
O1 Nb24 Cl6 85.9(6) 2_666 2_566 ?
O22 Nb24 Cl6 90.9(13) . 2_566 ?
Cl8 Nb24 Cl6 104.5(3) 2_666 2_566 ?
Nb5 Nb24 Cl25 127.5(10) 2_666 . ?
O24 Nb24 Cl25 84.8(10) 2_566 . ?
O4 Nb24 Cl25 93.4(8) 2_666 . ?
O1 Nb24 Cl25 89.9(8) 2_666 . ?
O22 Nb24 Cl25 94.9(14) . . ?
Cl8 Nb24 Cl25 103.8(7) 2_666 . ?
Cl6 Nb24 Cl25 4.0(8) 2_566 . ?
Nb5 Nb24 Cl27 124.2(9) 2_666 . ?
O24 Nb24 Cl27 98.2(9) 2_566 . ?
O4 Nb24 Cl27 104.8(6) 2_666 . ?
O1 Nb24 Cl27 91.7(8) 2_666 . ?
O22 Nb24 Cl27 93.9(16) . . ?
Cl8 Nb24 Cl27 7.3(5) 2_666 . ?
Cl6 Nb24 Cl27 108.4(5) 2_566 . ?
Cl25 Nb24 Cl27 108.1(7) . . ?
Nb5 Nb24 Cl28 42.9(7) 2_666 1_655 ?
O24 Nb24 Cl28 89.5(8) 2_566 1_655 ?
O4 Nb24 Cl28 79.5(5) 2_666 1_655 ?
O1 Nb24 Cl28 94.2(7) 2_666 1_655 ?
O22 Nb24 Cl28 88.5(13) . 1_655 ?
Cl8 Nb24 Cl28 85.8(4) 2_666 1_655 ?
Cl6 Nb24 Cl28 169.6(5) 2_566 1_655 ?
Cl25 Nb24 Cl28 169.0(9) . 1_655 ?
Cl27 Nb24 Cl28 82.0(6) . 1_655 ?
Nb5 Nb24 Cl26 47.5(9) 2_666 . ?
O24 Nb24 Cl26 85.1(9) 2_566 . ?
O4 Nb24 Cl26 76.9(6) 2_666 . ?
O1 Nb24 Cl26 85.5(8) 2_666 . ?
O22 Nb24 Cl26 82.4(16) . . ?
Cl8 Nb24 Cl26 175.0(6) 2_666 . ?
Cl6 Nb24 Cl26 79.6(6) 2_566 . ?
Cl25 Nb24 Cl26 80.1(8) . . ?
Cl27 Nb24 Cl26 171.3(5) . . ?
Cl28 Nb24 Cl26 90.1(7) 1_655 . ?
Nb5 Nb24 Cl5 46.1(7) 2_666 2_666 ?
O24 Nb24 Cl5 89.5(8) 2_566 2_666 ?
O4 Nb24 Cl5 81.0(4) 2_666 2_666 ?
O1 Nb24 Cl5 81.2(7) 2_666 2_666 ?
O22 Nb24 Cl5 78.0(15) . 2_666 ?
Cl8 Nb24 Cl5 174.5(3) 2_666 2_666 ?
Cl6 Nb24 Cl5 80.8(4) 2_566 2_666 ?
Cl25 Nb24 Cl5 81.6(7) . 2_666 ?
Cl27 Nb24 Cl5 168.1(6) . 2_666 ?
Cl28 Nb24 Cl5 89.0(4) 1_655 2_666 ?
Cl26 Nb24 Cl5 4.5(6) . 2_666 ?
Nb1 Cl21 Nb2 79.1(7) 1_565 1_465 ?
Nb1 Cl21 NB22 3.44(13) 1_565 1_565 ?
Nb2 Cl21 NB22 82.5(7) 1_465 1_565 ?
Nb1 Cl21 NB21 82.7(7) 1_565 1_565 ?
Nb2 Cl21 NB21 3.59(11) 1_465 1_565 ?
NB22 Cl21 NB21 86.1(7) 1_565 1_565 ?
NB21 Cl22 NB22 79.3(7) 1_665 1_565 ?
NB21 Cl22 Nb2 3.73(12) 1_665 1_565 ?
NB22 Cl22 Nb2 83.1(7) 1_565 1_565 ?
NB21 Cl22 Nb1 82.6(7) 1_665 1_565 ?
NB22 Cl22 Nb1 3.31(13) 1_565 1_565 ?
Nb2 Cl22 Nb1 86.4(7) 1_565 1_565 ?
Nb1 CL24 NB22 4.49(18) 2_656 2_656 ?
Nb1 CL24 Nb3 74.6(9) 2_656 2_657 ?
NB22 CL24 Nb3 77.6(10) 2_656 2_657 ?
Nb1 CL24 Nb23 76.6(10) 2_656 1_546 ?
NB22 CL24 Nb23 73.5(10) 2_656 1_546 ?
Nb3 CL24 Nb23 81.4(7) 2_657 1_546 ?
Nb2 CL23 Nb3 76.7(8) 1_465 1_564 ?
Nb2 CL23 NB21 5.05(16) 1_465 1_565 ?
Nb3 CL23 NB21 80.1(8) 1_564 1_565 ?
Nb2 CL23 Nb23 78.3(8) 1_465 2_575 ?
Nb3 CL23 Nb23 83.6(8) 1_564 2_575 ?
NB21 CL23 Nb23 74.8(7) 1_565 2_575 ?
Cl6 Cl25 Nb25 88(10) 2_566 . ?
Cl6 Cl25 Nb24 66(10) 2_566 . ?
Nb25 Cl25 Nb24 72.0(8) . . ?
Cl6 Cl25 Nb4 92(10) 2_566 2_566 ?
Nb25 Cl25 Nb4 8.97(16) . 2_566 ?
Nb24 Cl25 Nb4 80.9(8) . 2_566 ?
Cl6 Cl25 Nb5 65(10) 2_566 2_666 ?
Nb25 Cl25 Nb5 80.2(8) . 2_666 ?
Nb24 Cl25 Nb5 8.26(17) . 2_666 ?
Nb4 Cl25 Nb5 89.2(8) 2_566 2_666 ?
Cl6 Cl25 Nb3 18(10) 2_566 2_566 ?
Nb25 Cl25 Nb3 80.1(9) . 2_566 ?
Nb24 Cl25 Nb3 79.8(8) . 2_566 ?
Nb4 Cl25 Nb3 81.8(8) 2_566 2_566 ?
Nb5 Cl25 Nb3 80.6(7) 2_666 2_566 ?
Cl5 Cl26 Nb5 88(10) 2_666 2_666 ?
Cl5 Cl26 Nb4 72(9) 2_666 2_666 ?
Nb5 Cl26 Nb4 70.2(7) 2_666 2_666 ?
Cl5 Cl26 Nb24 91(10) 2_666 . ?
Nb5 Cl26 Nb24 8.68(14) 2_666 . ?
Nb4 Cl26 Nb24 78.9(8) 2_666 . ?
Cl5 Cl26 Nb23 13(9) 2_666 . ?
Nb5 Cl26 Nb23 79.7(8) 2_666 . ?
Nb4 Cl26 Nb23 79.2(7) 2_666 . ?
Nb24 Cl26 Nb23 81.3(7) . . ?
Cl5 Cl26 Nb25 71(9) 2_666 1_655 ?
Nb5 Cl26 Nb25 78.7(8) 2_666 1_655 ?
Nb4 Cl26 Nb25 8.54(15) 2_666 1_655 ?
Nb24 Cl26 Nb25 87.4(8) . 1_655 ?
Nb23 Cl26 Nb25 80.0(7) . 1_655 ?
Cl8 Cl27 Nb24 56(4) 2_666 . ?
Cl8 Cl27 Nb25 49(3) 2_666 . ?
Nb24 Cl27 Nb25 70.6(4) . . ?
Cl8 Cl27 Nb5 62(4) 2_666 2_666 ?
Nb24 Cl27 Nb5 8.67(12) . 2_666 ?
Nb25 Cl27 Nb5 79.3(4) . 2_666 ?
Cl8 Cl27 Nb4 53(3) 2_666 2_566 ?
Nb24 Cl27 Nb4 79.2(4) . 2_566 ?
Nb25 Cl27 Nb4 8.62(13) . 2_566 ?
Nb5 Cl27 Nb4 87.9(4) 2_666 2_566 ?
Cl7 Cl28 Nb5 122(5) 2_566 2_566 ?
Cl7 Cl28 Nb4 115(5) 2_566 2_566 ?
Nb5 Cl28 Nb4 76.9(5) 2_566 2_566 ?
Cl7 Cl28 Nb24 119(4) 2_566 1_455 ?
Nb5 Cl28 Nb24 8.66(14) 2_566 1_455 ?
Nb4 Cl28 Nb24 85.5(5) 2_566 1_455 ?
Cl7 Cl28 Nb25 110(5) 2_566 . ?
Nb5 Cl28 Nb25 85.5(5) 2_566 . ?
Nb4 Cl28 Nb25 8.69(13) 2_566 . ?
Nb24 Cl28 Nb25 94.2(5) 1_455 . ?
O1 O22 NB22 118(10) 2_666 1_565 ?
O1 O22 Nb1 113(10) 2_666 1_565 ?
NB22 O22 Nb1 5.7(3) 1_565 1_565 ?
O1 O22 Nb23 129(10) 2_666 . ?
NB22 O22 Nb23 89.1(18) 1_565 . ?
Nb1 O22 Nb23 93.3(18) 1_565 . ?
O1 O22 Nb5 68(10) 2_666 2_666 ?
NB22 O22 Nb5 159(3) 1_565 2_666 ?
Nb1 O22 Nb5 159(3) 1_565 2_666 ?
Nb23 O22 Nb5 102(2) . 2_666 ?
O1 O22 Nb24 55(10) 2_666 . ?
NB22 O22 Nb24 157(3) 1_565 . ?
Nb1 O22 Nb24 154(3) 1_565 . ?
Nb23 O22 Nb24 112(3) . . ?
Nb5 O22 Nb24 12.9(3) 2_666 . ?
O1 O22 Nb3 46(10) 2_666 2_566 ?
NB22 O22 Nb3 89(2) 1_565 2_566 ?
Nb1 O22 Nb3 84(2) 1_565 2_566 ?
Nb23 O22 Nb3 99(2) . 2_566 ?
Nb5 O22 Nb3 107.1(16) 2_666 2_566 ?
Nb24 O22 Nb3 96.6(14) . 2_566 ?
O2 O21 NB21 114(10) 2_566 1_565 ?
O2 O21 Nb2 108(10) 2_566 1_465 ?
NB21 O21 Nb2 6.2(2) 1_565 1_465 ?
O2 O21 Nb23 134(10) 2_566 1_455 ?
NB21 O21 Nb23 89.4(16) 1_565 1_455 ?
Nb2 O21 Nb23 94.0(17) 1_465 1_455 ?
O2 O21 Nb4 69(10) 2_566 2_566 ?
NB21 O21 Nb4 158(3) 1_565 2_566 ?
Nb2 O21 Nb4 158(3) 1_465 2_566 ?
Nb23 O21 Nb4 104(2) 1_455 2_566 ?
O2 O21 Nb25 56(10) 2_566 . ?
NB21 O21 Nb25 155(3) 1_565 . ?
Nb2 O21 Nb25 152(3) 1_465 . ?
Nb23 O21 Nb25 114(2) 1_455 . ?
Nb4 O21 Nb25 13.4(3) 2_566 . ?
O2 O21 Nb3 46(10) 2_566 2_566 ?
NB21 O21 Nb3 88(2) 1_565 2_566 ?
Nb2 O21 Nb3 83.2(19) 1_465 2_566 ?
Nb23 O21 Nb3 99(2) 1_455 2_566 ?
Nb4 O21 Nb3 106.9(17) 2_566 2_566 ?
Nb25 O21 Nb3 96.0(15) . 2_566 ?
Nb3 O23 Nb3 180.00(8) 2_566 1_564 ?
Nb3 O23 Nb2 86.38(4) 2_566 1_465 ?
Nb3 O23 Nb2 93.62(4) 1_564 1_465 ?
Nb3 O23 Nb2 93.62(4) 2_566 2_665 ?
Nb3 O23 Nb2 86.38(4) 1_564 2_665 ?
Nb2 O23 Nb2 180.0000(10) 1_465 2_665 ?
Nb3 O23 Nb1 86.43(4) 2_566 1_565 ?
Nb3 O23 Nb1 93.57(4) 1_564 1_565 ?
Nb2 O23 Nb1 94.82(7) 1_465 1_565 ?
Nb2 O23 Nb1 85.18(7) 2_665 1_565 ?
Nb3 O23 Nb1 93.57(4) 2_566 2_565 ?
Nb3 O23 Nb1 86.43(4) 1_564 2_565 ?
Nb2 O23 Nb1 85.18(7) 1_465 2_565 ?
Nb2 O23 Nb1 94.82(7) 2_665 2_565 ?
Nb1 O23 Nb1 180.0000(10) 1_565 2_565 ?
Nb3 O23 NB22 86.67(4) 2_566 1_565 ?
Nb3 O23 NB22 93.33(4) 1_564 1_565 ?
Nb2 O23 NB22 98.16(9) 1_465 1_565 ?
Nb2 O23 NB22 81.84(9) 2_665 1_565 ?
Nb1 O23 NB22 3.34(12) 1_565 1_565 ?
Nb1 O23 NB22 176.66(12) 2_565 1_565 ?
Nb3 O23 NB22 93.33(4) 2_566 2_565 ?
Nb3 O23 NB22 86.67(4) 1_564 2_565 ?
Nb2 O23 NB22 81.84(9) 1_465 2_565 ?
Nb2 O23 NB22 98.16(9) 2_665 2_565 ?
Nb1 O23 NB22 176.66(12) 1_565 2_565 ?
Nb1 O23 NB22 3.34(12) 2_565 2_565 ?
NB22 O23 NB22 180.0000(10) 1_565 2_565 ?
Nb3 O23 NB21 86.64(4) 2_566 1_565 ?
Nb3 O23 NB21 93.36(4) 1_564 1_565 ?
Nb2 O23 NB21 3.68(11) 1_465 1_565 ?
Nb2 O23 NB21 176.32(11) 2_665 1_565 ?
Nb1 O23 NB21 98.50(8) 1_565 1_565 ?
Nb1 O23 NB21 81.50(8) 2_565 1_565 ?
NB22 O23 NB21 101.84(14) 1_565 1_565 ?
NB22 O23 NB21 78.16(14) 2_565 1_565 ?
Nb3 O23 NB21 93.36(4) 2_566 2_565 ?
Nb3 O23 NB21 86.64(4) 1_564 2_565 ?
Nb2 O23 NB21 176.32(11) 1_465 2_565 ?
Nb2 O23 NB21 3.68(11) 2_665 2_565 ?
Nb1 O23 NB21 81.50(8) 1_565 2_565 ?
Nb1 O23 NB21 98.50(8) 2_565 2_565 ?
NB22 O23 NB21 78.16(14) 1_565 2_565 ?
NB22 O23 NB21 101.84(14) 2_565 2_565 ?
NB21 O23 NB21 180.00(3) 1_565 2_565 ?
O4 O24 Nb25 94(4) 1_455 . ?
O4 O24 Nb24 88(4) 1_455 2_566 ?
Nb25 O24 Nb24 177.0(17) . 2_566 ?
O4 O24 Nb4 79(4) 1_455 2_566 ?
Nb25 O24 Nb4 15.2(2) . 2_566 ?
Nb24 O24 Nb4 166.5(15) 2_566 2_566 ?
O4 O24 Nb5 73(4) 1_455 1_455 ?
Nb25 O24 Nb5 167.3(15) . 1_455 ?
Nb24 O24 Nb5 14.3(2) 2_566 1_455 ?
Nb4 O24 Nb5 152.3(14) 2_566 1_455 ?

loop_
_geom_bond_atom_site_label_1
_geom_bond_atom_site_label_2
_geom_bond_distance
_geom_bond_site_symmetry_2
_geom_bond_publ_flag
Nb1 O22 1.93(5) 1_545 ?
Nb1 O1 2.06(2) 2_656 ?
Nb1 O23 2.0778(16) 1_545 ?
Nb1 O3 2.2250(17) 1_554 ?
Nb1 Cl21 2.37(2) 1_545 ?
Nb1 CL24 2.44(4) 2_656 ?
Nb1 Cl2 2.448(10) 2_556 ?
Nb1 Cl3 2.483(16) 1_545 ?
Nb1 Cl1 2.533(8) 2_656 ?
Nb1 Cl22 2.537(18) 1_545 ?
Nb1 Nb3 2.7935(18) 2_556 ?
Nb1 Nb2 2.8089(10) 2_655 ?
Nb2 NB21 0.211(6) 1_655 ?
Nb2 O21 1.95(5) 1_645 ?
Nb2 O2 2.07(2) 2_656 ?
Nb2 O23 2.0726(16) 1_645 ?
Nb2 O3 2.2305(16) 1_554 ?
Nb2 CL23 2.39(3) 1_645 ?
Nb2 Cl21 2.429(18) 1_645 ?
Nb2 Cl2 2.432(8) 2_656 ?
Nb2 Cl4 2.501(11) 2_656 ?
Nb2 Cl22 2.52(2) 1_545 ?
Nb2 Cl1 2.552(10) 2_656 ?
Nb2 Nb3 2.788(2) 2_656 ?
Nb3 O23 2.0009(15) 1_546 ?
Nb3 O2 2.04(2) . ?
Nb3 O1 2.04(2) 1_455 ?
Nb3 O22 2.23(5) 2_566 ?
Nb3 O21 2.24(5) 2_566 ?
Nb3 CL23 2.39(3) 1_546 ?
Nb3 Cl3 2.437(10) 1_546 ?
Nb3 Cl4 2.453(12) 2_557 ?
Nb3 CL24 2.46(2) 2_657 ?
Nb3 Cl6 2.575(10) . ?
Nb3 Cl25 2.74(3) 2_566 ?
Nb3 Nb2 2.788(2) 2_656 ?
Nb5 Nb24 0.489(3) 2_666 ?
Nb5 O4 1.899(11) . ?
Nb5 O24 1.98(3) 1_655 ?
Nb5 O1 2.06(2) . ?
Nb5 O22 2.15(5) 2_666 ?
Nb5 Cl28 2.211(16) 2_566 ?
Nb5 Cl26 2.39(3) 2_666 ?
Nb5 Cl5 2.387(11) . ?
Nb5 Cl7 2.394(6) . ?
Nb5 Cl8 2.541(7) . ?
Nb5 Cl6 2.631(11) 1_655 ?
Nb5 Cl27 2.682(16) 2_666 ?
Nb4 Nb25 0.503(3) 2_566 ?
Nb4 O4 1.883(11) 2_666 ?
Nb4 O24 1.92(3) 2_566 ?
Nb4 O2 2.06(2) . ?
Nb4 O21 2.15(5) 2_566 ?
Nb4 Cl28 2.238(17) 2_566 ?
Nb4 Cl5 2.366(11) . ?
Nb4 Cl7 2.387(7) . ?
Nb4 Cl26 2.42(3) 2_666 ?
Nb4 Cl8 2.533(6) 1_455 ?
Nb4 Cl25 2.64(3) 2_566 ?
Nb4 Cl6 2.652(11) . ?
Cl1 NB22 2.407(9) 2_656 ?
Cl1 NB21 2.413(11) 2_556 ?
Cl1 Nb1 2.533(8) 2_656 ?
Cl1 Nb2 2.552(10) 2_656 ?
Cl2 Nb2 2.432(8) 2_656 ?
Cl2 Nb1 2.448(10) 2_556 ?
Cl2 NB21 2.569(8) 2_556 ?
Cl2 NB22 2.572(10) 2_556 ?
Cl4 Nb23 2.388(9) 1_546 ?
Cl4 Nb3 2.453(12) 2_557 ?
Cl4 NB21 2.497(11) 2_556 ?
Cl4 Nb2 2.501(11) 2_656 ?
Cl3 Nb23 2.382(10) 2_675 ?
Cl3 Nb3 2.437(10) 1_564 ?
Cl3 NB22 2.479(16) 1_565 ?
Cl3 Nb1 2.483(16) 1_565 ?
Cl5 Cl26 0.21(3) 2_666 ?
Cl5 Nb23 2.509(9) 2_666 ?
Cl5 Nb25 2.686(11) 2_566 ?
Cl5 Nb24 2.700(11) 2_666 ?
Cl6 Cl25 0.18(3) 2_566 ?
Cl6 Nb24 2.309(12) 2_566 ?
Cl6 Nb25 2.320(12) 2_566 ?
Cl6 Nb5 2.631(11) 1_455 ?
Cl7 Cl28 0.318(18) 2_566 ?
Cl7 Nb25 2.708(8) 2_566 ?
Cl7 Nb24 2.711(8) 2_666 ?
Cl8 Cl27 0.337(17) 2_666 ?
Cl8 Nb25 2.190(7) 2_666 ?
Cl8 Nb24 2.207(8) 2_666 ?
Cl8 Nb4 2.533(6) 1_655 ?
O2 O21 0.31(4) 2_566 ?
O2 Nb25 2.01(2) 2_566 ?
O2 Nb2 2.07(2) 2_656 ?
O2 NB21 2.082(19) 2_556 ?
O2 Nb23 2.255(17) 2_666 ?
O1 O22 0.28(5) 2_666 ?
O1 Nb24 2.04(2) 2_666 ?
O1 Nb3 2.040(19) 1_655 ?
O1 Nb1 2.06(2) 2_656 ?
O1 NB22 2.07(2) 2_656 ?
O1 Nb23 2.25(2) 2_666 ?
O3 Nb23 2.006(3) 2_666 ?
O3 Nb23 2.006(3) 1_546 ?
O3 NB21 2.070(4) 1_656 ?
O3 NB21 2.070(4) 2_556 ?
O3 NB22 2.080(4) 1_556 ?
O3 NB22 2.080(4) 2_656 ?
O3 Nb1 2.2250(17) 1_556 ?
O3 Nb1 2.2250(17) 2_656 ?
O3 Nb2 2.2305(16) 1_556 ?
O3 Nb2 2.2305(16) 2_656 ?
O4 O24 0.44(2) 1_655 ?
O4 Nb4 1.883(11) 2_666 ?
O4 Nb24 1.942(12) 2_666 ?
O4 Nb25 1.956(12) 1_655 ?
NB22 O22 1.92(5) 1_545 ?
NB22 O1 2.07(2) 2_656 ?
NB22 O3 2.080(4) 1_554 ?
NB22 O23 2.223(4) 1_545 ?
NB22 Cl1 2.407(9) 2_656 ?
NB22 Cl22 2.409(19) 1_545 ?
NB22 CL24 2.45(4) 2_656 ?
NB22 Cl3 2.479(16) 1_545 ?
NB22 Cl21 2.49(2) 1_545 ?
NB22 Cl2 2.572(10) 2_556 ?
NB22 Nb23 2.796(5) 1_545 ?
NB22 NB21 2.8089(10) 2 ?
NB21 Nb2 0.211(6) 1_455 ?
NB21 O21 1.94(5) 1_545 ?
NB21 O3 2.070(4) 1_454 ?
NB21 O2 2.082(19) 2_556 ?
NB21 O23 2.233(4) 1_545 ?
NB21 Cl22 2.38(2) 1_445 ?
NB21 CL23 2.40(3) 1_545 ?
NB21 Cl1 2.413(11) 2_556 ?
NB21 Cl4 2.497(11) 2_556 ?
NB21 Cl2 2.569(8) 2_556 ?
NB21 Cl21 2.571(18) 1_545 ?
NB21 Nb23 2.791(4) 1_445 ?
Nb23 O3 2.006(3) 1_564 ?
Nb23 O21 2.03(4) 1_655 ?
Nb23 O22 2.06(5) . ?
Nb23 O1 2.25(2) 2_666 ?
Nb23 O2 2.255(17) 2_666 ?
Nb23 Cl3 2.382(10) 2_675 ?
Nb23 Cl4 2.388(9) 1_564 ?
Nb23 CL23 2.492(19) 2_575 ?
Nb23 Cl5 2.509(9) 2_666 ?
Nb23 CL24 2.53(2) 1_564 ?
Nb23 Cl26 2.72(2) . ?
Nb23 NB21 2.791(4) 1_665 ?
Nb25 Nb4 0.503(3) 2_566 ?
Nb25 O24 1.88(3) . ?
Nb25 O4 1.956(12) 1_455 ?
Nb25 O2 2.01(2) 2_566 ?
Nb25 O21 2.16(5) . ?
Nb25 Cl8 2.190(7) 2_666 ?
Nb25 Cl25 2.32(3) . ?
Nb25 Cl6 2.320(12) 2_566 ?
Nb25 Cl27 2.397(14) . ?
Nb25 Cl28 2.584(17) . ?
Nb25 Cl5 2.686(11) 2_566 ?
Nb25 Cl7 2.708(8) 2_566 ?
Nb24 Nb5 0.489(3) 2_666 ?
Nb24 O24 1.91(3) 2_566 ?
Nb24 O4 1.942(12) 2_666 ?
Nb24 O1 2.04(2) 2_666 ?
Nb24 O22 2.19(5) . ?
Nb24 Cl8 2.207(8) 2_666 ?
Nb24 Cl6 2.309(12) 2_566 ?
Nb24 Cl25 2.37(3) . ?
Nb24 Cl27 2.376(16) . ?
Nb24 Cl28 2.544(16) 1_655 ?
Nb24 Cl26 2.69(3) . ?
Nb24 Cl5 2.700(11) 2_666 ?
Cl21 Nb1 2.37(2) 1_565 ?
Cl21 Nb2 2.429(18) 1_465 ?
Cl21 NB22 2.49(2) 1_565 ?
Cl21 NB21 2.571(18) 1_565 ?
Cl22 NB21 2.38(2) 1_665 ?
Cl22 NB22 2.409(19) 1_565 ?
Cl22 Nb2 2.52(2) 1_565 ?
Cl22 Nb1 2.537(18) 1_565 ?
CL24 Nb1 2.44(4) 2_656 ?
CL24 NB22 2.45(4) 2_656 ?
CL24 Nb3 2.46(2) 2_657 ?
CL24 Nb23 2.53(2) 1_546 ?
CL23 Nb2 2.39(3) 1_465 ?
CL23 Nb3 2.39(3) 1_564 ?
CL23 NB21 2.40(3) 1_565 ?
CL23 Nb23 2.492(19) 2_575 ?
Cl25 Cl6 0.18(3) 2_566 ?
Cl25 Nb4 2.64(3) 2_566 ?
Cl25 Nb5 2.70(3) 2_666 ?
Cl25 Nb3 2.74(3) 2_566 ?
Cl26 Cl5 0.21(3) 2_666 ?
Cl26 Nb5 2.39(3) 2_666 ?
Cl26 Nb4 2.42(3) 2_666 ?
Cl26 Nb25 2.75(3) 1_655 ?
Cl27 Cl8 0.337(17) 2_666 ?
Cl27 Nb5 2.682(16) 2_666 ?
Cl27 Nb4 2.722(14) 2_566 ?
Cl28 Cl7 0.318(18) 2_566 ?
Cl28 Nb5 2.211(16) 2_566 ?
Cl28 Nb4 2.238(17) 2_566 ?
Cl28 Nb24 2.544(16) 1_455 ?
O22 O1 0.28(5) 2_666 ?
O22 NB22 1.92(5) 1_565 ?
O22 Nb1 1.93(5) 1_565 ?
O22 Nb5 2.15(5) 2_666 ?
O22 Nb3 2.23(5) 2_566 ?
O21 O2 0.31(4) 2_566 ?
O21 NB21 1.94(5) 1_565 ?
O21 Nb2 1.95(5) 1_465 ?
O21 Nb23 2.03(4) 1_455 ?
O21 Nb4 2.15(5) 2_566 ?
O21 Nb3 2.24(5) 2_566 ?
O23 Nb3 2.0009(15) 2_566 ?
O23 Nb3 2.0009(15) 1_564 ?
O23 Nb2 2.0726(16) 1_465 ?
O23 Nb2 2.0726(16) 2_665 ?
O23 Nb1 2.0778(16) 1_565 ?
O23 Nb1 2.0778(16) 2_565 ?
O23 NB22 2.223(4) 1_565 ?
O23 NB22 2.223(4) 2_565 ?
O23 NB21 2.233(4) 1_565 ?
O23 NB21 2.233(4) 2_565 ?
O24 O4 0.44(2) 1_455 ?
O24 Nb24 1.91(3) 2_566 ?
O24 Nb4 1.92(3) 2_566 ?
O24 Nb5 1.98(3) 1_455 ?
